data_1509893
loop_
_publ_author_name
'Song, S.H.'
'Kim, Y.'

_publ_section_title
;
 Two crystal structures of dehydrated Ag+ - and Ca2+ -exchanged zeolite A,
 Ag12-2x Cax - A (x=2 and 3) treated with cesium vapor
;
_journal_name_full 'Journal of the Korean Chemical Society'
_journal_page_first 621
_journal_page_last 627
_journal_volume 38
_journal_year 1994
_chemical_formula_sum 'Ag4.27 Al12 Cs12.67 O48 Si12'
_chemical_name_systematic 'Ag4.27 Cs12.67 (Si12 Al12 O48)'
_space_group_IT_number 221
_symmetry_space_group_name_Hall '-P 4 2 3'
_symmetry_space_group_name_H-M 'P m -3 m'
_cell_angle_alpha 90
_cell_angle_beta 90
_cell_angle_gamma 90
_cell_formula_units_Z 1
_cell_length_a 12.344
_cell_length_b 12.344
_cell_length_c 12.344
_cell_volume 1880.909
_citation_journal_id_ASTM JKCSEZ
_cod_data_source_file silver3-x_179.cif
_cod_data_source_block Ag4.27Al12Cs12.67O48Si12
_cod_database_code 1509893

loop_
_symmetry_equiv_pos_as_xyz
x,y,z
-y,x,z
-x,-y,z
y,-x,z
x,-y,-z
y,x,-z
-x,y,-z
-y,-x,-z
z,x,y
-x,z,y
-z,-x,y
x,-z,y
z,-x,-y
x,z,-y
-z,x,-y
-x,-z,-y
y,z,x
y,-z,-x
z,y,-x
-y,z,-x
-z,-y,-x
-y,-z,x
z,-y,x
-z,y,x
-x,-y,-z
y,-x,-z
x,y,-z
-y,x,-z
-x,y,z
-y,-x,z
x,-y,z
y,x,z
-z,-x,-y
x,-z,-y
z,x,-y
-x,z,-y
-z,x,y
-x,-z,y
z,-x,y
x,z,y
-y,-z,-x
-y,z,x
-z,-y,x
y,-z,x
z,y,x
y,z,-x
-z,y,-x
z,-y,-x

loop_
_atom_site_label
_atom_site_type_symbol
_atom_site_fract_x
_atom_site_fract_y
_atom_site_fract_z
_atom_site_occupancy
_atom_site_U_iso_or_equiv
Ag1 Ag 0.346 0.5 0.5 0.7117 0.0
Si1 Si+4 0 0.1839 0.372 0.5 0.0
Al1 Al+3 0 0.1839 0.372 0.5 0.0
O1 O-2 0 0.224 0.5 1 0.0
O3 O-2 0.113 0.113 0.344 1 0.0
Cs2 Cs+1 0.2804 0.2804 0.2804 0.8925 0.0
Cs3 Cs+1 0.1044 0.1044 0.1044 0.2538 0.0
Cs1 Cs+1 0 0.5 0.5 1 0.0
O2 O-2 0 0.292 0.292 1 0.0
Cs4 Cs+1 0.248 0.248 0.5 0.0417 0.0
